data_7105902
loop_
_publ_author_name
'Ming-Qing Hua'
'Lian Wang'
'Han-Feng Cui'
'Jing Nie'
'Xiao-Ling Zhang'
'Jun-An Ma'

_publ_section_title
;
 A Powerful Synergistic Effect for Highly Efficient Diastereo- and
 Enantioselective Phase-Transfer Catalyzed Conjugate Additions
;
_journal_name_full Chem.Commun.
_journal_page_first 1631
_journal_paper_doi 10.1039/c0cc04321d
_journal_volume 47
_journal_year 2011
_chemical_formula_sum 'C20 H20 Br N2 O2'
_chemical_formula_weight 400.29
_chemical_name_systematic
;
?
;
_space_group_IT_number 4
_symmetry_space_group_name_Hall 'P 2yb'
_symmetry_space_group_name_H-M 'P 1 21 1'
_atom_sites_solution_hydrogens geom
_atom_sites_solution_primary direct
_atom_sites_solution_secondary difmap
_audit_creation_method SHELXL-97
_cell_angle_alpha 90.00
_cell_angle_beta 112.7450(10)
_cell_angle_gamma 90.00
_cell_formula_units_Z 5
_cell_length_a 18.2314(8)
_cell_length_b 7.6297(3)
_cell_length_c 18.9377(8)
_cell_measurement_temperature 296(2)
_cell_volume 2429.38(18)
_computing_structure_refinement 'SHELXL-97 (Sheldrick, 1997)'
_computing_structure_solution 'SHELXS-97 (Sheldrick, 1990)'
_diffrn_ambient_temperature 296(2)
_diffrn_measured_fraction_theta_full 0.998
_diffrn_measured_fraction_theta_max 0.998
_diffrn_radiation_monochromator graphite
_diffrn_radiation_source 'fine-focus sealed tube'
_diffrn_radiation_type MoK\a
_diffrn_radiation_wavelength 0.71073
_diffrn_reflns_av_R_equivalents 0.0204
_diffrn_reflns_av_sigmaI/netI 0.0781
_diffrn_reflns_limit_h_max 21
_diffrn_reflns_limit_h_min -20
_diffrn_reflns_limit_k_max 8
_diffrn_reflns_limit_k_min -9
_diffrn_reflns_limit_l_max 12
_diffrn_reflns_limit_l_min -22
_diffrn_reflns_number 12488
_diffrn_reflns_theta_full 25.03
_diffrn_reflns_theta_max 25.03
_diffrn_reflns_theta_min 1.17
_exptl_absorpt_coefficient_mu 2.129
_exptl_crystal_density_diffrn 1.368
_exptl_crystal_density_method 'not measured'
_exptl_crystal_F_000 1025
_refine_diff_density_max 1.262
_refine_diff_density_min -0.373
_refine_diff_density_rms 0.145
_refine_ls_abs_structure_details 'Flack H D (1983), Acta Cryst. A39, 876-881'
_refine_ls_abs_structure_Flack 0.015(11)
_refine_ls_extinction_method none
_refine_ls_goodness_of_fit_ref 1.083
_refine_ls_hydrogen_treatment mixed
_refine_ls_matrix_type full
_refine_ls_number_parameters 599
_refine_ls_number_reflns 8232
_refine_ls_number_restraints 1
_refine_ls_restrained_S_all 1.083
_refine_ls_R_factor_all 0.0742
_refine_ls_R_factor_gt 0.0539
_refine_ls_shift/su_max 1.672
_refine_ls_shift/su_mean 0.035
_refine_ls_structure_factor_coef Fsqd
_refine_ls_weighting_details 'calc w=1/[\s^2^(Fo^2^)+(0.1054P)^2^+0.0000P] where P=(Fo^2^+2Fc^2^)/3'
_refine_ls_weighting_scheme calc
_refine_ls_wR_factor_gt 0.1670
_refine_ls_wR_factor_ref 0.1829
_reflns_number_gt 6285
_reflns_number_total 8232
_reflns_threshold_expression >2sigma(I)
_cod_data_source_file C0CC04321D.TXT
_cod_data_source_block 090726c
_cod_database_code 7105902

loop_
_symmetry_equiv_pos_as_xyz
'x, y, z'
'-x, y+1/2, -z'

loop_
_atom_site_label
_atom_site_type_symbol
_atom_site_fract_x
_atom_site_fract_y
_atom_site_fract_z
_atom_site_U_iso_or_equiv
_atom_site_adp_type
_atom_site_occupancy
_atom_site_symmetry_multiplicity
_atom_site_calc_flag
_atom_site_refinement_flags
_atom_site_disorder_assembly
_atom_site_disorder_group
Br1 Br 0.92554(4) 0.34777(12) 0.97690(4) 0.0711(3) Uani 1 1 d . . .
Br2 Br 0.19159(5) 0.15968(12) 0.22277(5) 0.0790(3) Uani 1 1 d . . .
O1 O 0.6043(3) -0.0096(6) 0.9597(3) 0.0527(11) Uani 1 1 d . . .
O2 O 0.7375(3) 0.0600(7) 0.8951(3) 0.0608(12) Uani 1 1 d . . .
O3 O 0.8106(2) 0.0042(6) 1.0168(2) 0.0488(10) Uani 1 1 d . . .
O4 O 0.2207(3) 0.3792(9) 0.7927(4) 0.0880(18) Uani 1 1 d . . .
O5 O 0.2234(3) 0.2158(11) 0.7024(4) 0.100(2) Uani 1 1 d . . .
O6 O 0.2034(3) 0.7084(6) 0.4801(3) 0.0697(15) Uani 1 1 d . . .
O7 O 0.2955(3) 0.5341(8) 0.3726(3) 0.0747(16) Uani 1 1 d . . .
O8 O 0.1699(3) 0.5723(6) 0.2931(2) 0.0570(12) Uani 1 1 d . . .
O9 O 0.4523(3) 0.6896(8) 0.8753(3) 0.0729(14) Uani 1 1 d . . .
H9 H 0.4743 0.6706 0.8456 0.109 Uiso 1 1 calc R . .
O10 O 0.3426(3) 0.8092(9) 0.8679(3) 0.0768(16) Uani 1 1 d . . .
H10 H 0.2957 0.7817 0.8460 0.115 Uiso 1 1 calc R . .
N1 N 0.6371(2) 0.2682(6) 0.9443(3) 0.0350(10) Uani 1 1 d . . .
N2 N 0.2541(3) 0.2830(9) 0.7655(4) 0.0632(17) Uani 1 1 d . . .
N3 N 0.2392(3) 0.4280(6) 0.4860(3) 0.0372(11) Uani 1 1 d . . .
N4 N 0.3827(3) 0.7300(7) 0.8389(3) 0.0491(12) Uani 1 1 d . . .
C1 C 0.9115(3) 0.4332(8) 1.0659(4) 0.0448(14) Uani 1 1 d . . .
C2 C 0.9796(4) 0.4786(10) 1.1284(4) 0.0611(18) Uani 1 1 d . . .
H2 H 1.0293 0.4700 1.1256 0.073 Uiso 1 1 calc R . .
C3 C 0.9733(5) 0.5347(11) 1.1928(5) 0.073(2) Uani 1 1 d . . .
H3 H 1.0188 0.5678 1.2343 0.088 Uiso 1 1 calc R . .
C4 C 0.8992(4) 0.5439(13) 1.1983(5) 0.079(2) Uani 1 1 d . . .
H4 H 0.8953 0.5785 1.2438 0.095 Uiso 1 1 calc R . .
C5 C 0.8316(4) 0.5008(10) 1.1353(4) 0.0596(18) Uani 1 1 d . . .
H5 H 0.7822 0.5087 1.1387 0.072 Uiso 1 1 calc R . .
C6 C 0.8359(3) 0.4453(8) 1.0660(3) 0.0413(13) Uani 1 1 d . . .
C7 C 0.7599(3) 0.4126(7) 0.9955(3) 0.0357(12) Uani 1 1 d . . .
H7 H 0.7727 0.4231 0.9500 0.043 Uiso 1 1 calc R . .
C8 C 0.7214(3) 0.2330(7) 0.9933(3) 0.0316(11) Uani 1 1 d . . .
H8 H 0.7260 0.2004 1.0449 0.038 Uiso 1 1 calc R . .
C9 C 0.6205(3) 0.4556(7) 0.9231(3) 0.0372(12) Uani 1 1 d . . .
H9A H 0.5715 0.4909 0.9290 0.045 Uiso 1 1 calc R . .
C10 C 0.6928(3) 0.5401(7) 0.9872(3) 0.0405(13) Uani 1 1 d . . .
H10A H 0.7039 0.6557 0.9724 0.049 Uiso 1 1 calc R . .
H10B H 0.6842 0.5494 1.0345 0.049 Uiso 1 1 calc R . .
C11 C 0.7551(3) 0.0906(7) 0.9607(3) 0.0375(12) Uani 1 1 d . . .
C12 C 0.8565(4) -0.1251(10) 0.9930(5) 0.069(2) Uani 1 1 d . . .
H12A H 0.8207 -0.2019 0.9552 0.104 Uiso 1 1 calc R . .
H12B H 0.8893 -0.1924 1.0367 0.104 Uiso 1 1 calc R . .
H12C H 0.8895 -0.0653 0.9717 0.104 Uiso 1 1 calc R . .
C13 C 0.5826(3) 0.1384(8) 0.9340(3) 0.0398(13) Uani 1 1 d . . .
C14 C 0.4981(3) 0.1803(7) 0.8902(3) 0.0376(12) Uani 1 1 d . . .
C15 C 0.4624(4) 0.1255(9) 0.8147(3) 0.0486(15) Uani 1 1 d . . .
H15 H 0.4922 0.0675 0.7917 0.058 Uiso 1 1 calc R . .
C16 C 0.3814(4) 0.1579(10) 0.7734(4) 0.0530(15) Uani 1 1 d . . .
H16 H 0.3566 0.1211 0.7228 0.064 Uiso 1 1 calc R . .
C17 C 0.3391(3) 0.2453(8) 0.8089(3) 0.0437(14) Uani 1 1 d . . .
C18 C 0.3725(4) 0.2977(8) 0.8837(4) 0.0476(15) Uani 1 1 d . . .
H18 H 0.3422 0.3543 0.9066 0.057 Uiso 1 1 calc R . .
C19 C 0.4545(3) 0.2637(8) 0.9254(3) 0.0433(14) Uani 1 1 d . . .
H19 H 0.4787 0.2977 0.9764 0.052 Uiso 1 1 calc R . .
C20 C 0.6144(3) 0.5007(8) 0.8428(3) 0.0419(13) Uani 1 1 d . . .
C21 C 0.6125(3) 0.3778(9) 0.7895(3) 0.0495(15) Uani 1 1 d . . .
H21 H 0.6159 0.2595 0.8022 0.059 Uiso 1 1 calc R . .
C22 C 0.6055(5) 0.4278(11) 0.7164(4) 0.0649(19) Uani 1 1 d . . .
H22 H 0.6050 0.3439 0.6806 0.078 Uiso 1 1 calc R . .
C23 C 0.5992(4) 0.6048(13) 0.6977(5) 0.077(3) Uani 1 1 d . . .
H23 H 0.5926 0.6394 0.6485 0.092 Uiso 1 1 calc R . .
C24 C 0.6027(4) 0.7279(11) 0.7509(4) 0.0647(19) Uani 1 1 d . . .
H24 H 0.6004 0.8462 0.7384 0.078 Uiso 1 1 calc R . .
C25 C 0.6097(4) 0.6783(9) 0.8234(4) 0.0537(16) Uani 1 1 d . . .
H25 H 0.6113 0.7631 0.8592 0.064 Uiso 1 1 calc R . .
C26 C 0.1006(4) 0.1274(9) 0.2484(4) 0.0537(16) Uani 1 1 d . . .
C27 C 0.0315(5) 0.0740(10) 0.1911(4) 0.0656(19) Uani 1 1 d . . .
H27 H 0.0306 0.0491 0.1427 0.079 Uiso 1 1 calc R . .
C28 C -0.0367(5) 0.0572(12) 0.2056(5) 0.081(3) Uani 1 1 d . . .
H28 H -0.0838 0.0231 0.1664 0.097 Uiso 1 1 calc R . .
C29 C -0.0357(4) 0.0898(15) 0.2760(5) 0.084(3) Uani 1 1 d . . .
H29 H -0.0817 0.0760 0.2856 0.101 Uiso 1 1 calc R . .
C30 C 0.0347(4) 0.1442(13) 0.3341(4) 0.072(2) Uani 1 1 d . . .
H30 H 0.0350 0.1692 0.3823 0.086 Uiso 1 1 calc R . .
C31 C 0.1057(3) 0.1624(9) 0.3214(4) 0.0473(14) Uani 1 1 d . . .
C32 C 0.1836(3) 0.2155(8) 0.3880(3) 0.0441(14) Uani 1 1 d . . .
H32 H 0.2288 0.1783 0.3758 0.053 Uiso 1 1 calc R . .
C33 C 0.1900(3) 0.4139(8) 0.4036(3) 0.0389(13) Uani 1 1 d . . .
H33 H 0.1370 0.4615 0.3935 0.047 Uiso 1 1 calc R . .
C34 C 0.2573(3) 0.2528(7) 0.5234(3) 0.0368(12) Uani 1 1 d . . .
H34 H 0.2490 0.2572 0.5715 0.044 Uiso 1 1 calc R . .
C35 C 0.1938(4) 0.1397(8) 0.4671(4) 0.0468(14) Uani 1 1 d . . .
H35A H 0.1446 0.1477 0.4753 0.056 Uiso 1 1 calc R . .
H35B H 0.2105 0.0181 0.4716 0.056 Uiso 1 1 calc R . .
C36 C 0.2269(4) 0.5128(8) 0.3564(3) 0.0460(14) Uani 1 1 d . . .
C37 C 0.1986(5) 0.6643(15) 0.2409(4) 0.087(3) Uani 1 1 d . . .
H37A H 0.2337 0.7573 0.2679 0.131 Uiso 1 1 calc R . .
H37B H 0.1543 0.7123 0.1990 0.131 Uiso 1 1 calc R . .
H37C H 0.2268 0.5836 0.2215 0.131 Uiso 1 1 calc R . .
C38 C 0.2369(4) 0.5831(8) 0.5202(4) 0.0457(14) Uani 1 1 d . . .
C39 C 0.2755(3) 0.6039(7) 0.6046(3) 0.0423(14) Uani 1 1 d . . .
C40 C 0.2327(4) 0.6906(10) 0.6398(4) 0.0571(17) Uani 1 1 d . . .
H40 H 0.1801 0.7222 0.6117 0.069 Uiso 1 1 calc R . .
C41 C 0.2672(4) 0.7307(10) 0.7162(4) 0.0570(17) Uani 1 1 d . . .
H41 H 0.2380 0.7879 0.7402 0.068 Uiso 1 1 calc R . .
C42 C 0.3461(3) 0.6852(8) 0.7576(3) 0.0435(14) Uani 1 1 d . . .
C43 C 0.3899(4) 0.6017(8) 0.7239(4) 0.0464(15) Uani 1 1 d . . .
H43 H 0.4429 0.5737 0.7522 0.056 Uiso 1 1 calc R . .
C44 C 0.3548(4) 0.5589(8) 0.6470(3) 0.0475(14) Uani 1 1 d . . .
H44 H 0.3841 0.5001 0.6236 0.057 Uiso 1 1 calc R . .
C45 C 0.3414(3) 0.1887(7) 0.5399(3) 0.0358(12) Uani 1 1 d . . .
C46 C 0.3640(4) 0.0323(8) 0.5801(4) 0.0479(15) Uani 1 1 d . . .
H46 H 0.3277 -0.0286 0.5944 0.058 Uiso 1 1 calc R . .
C47 C 0.4400(4) -0.0336(9) 0.5992(4) 0.0611(18) Uani 1 1 d . . .
H47 H 0.4542 -0.1394 0.6253 0.073 Uiso 1 1 calc R . .
C48 C 0.4941(4) 0.0561(10) 0.5797(4) 0.0558(17) Uani 1 1 d . . .
H48 H 0.5456 0.0136 0.5940 0.067 Uiso 1 1 calc R . .
C49 C 0.4722(4) 0.2092(9) 0.5390(3) 0.0510(16) Uani 1 1 d . . .
H49 H 0.5086 0.2694 0.5246 0.061 Uiso 1 1 calc R . .
C50 C 0.3951(4) 0.2748(8) 0.5190(3) 0.0453(14) Uani 1 1 d . . .
H50 H 0.3805 0.3784 0.4912 0.054 Uiso 1 1 calc R . .

loop_
_atom_site_aniso_label
_atom_site_aniso_U_11
_atom_site_aniso_U_22
_atom_site_aniso_U_33
_atom_site_aniso_U_23
_atom_site_aniso_U_13
_atom_site_aniso_U_12
Br1 0.0469(4) 0.1012(6) 0.0758(5) 0.0020(4) 0.0354(3) -0.0017(4)
Br2 0.0749(5) 0.0964(6) 0.0753(5) -0.0188(5) 0.0395(4) -0.0039(5)
O1 0.048(2) 0.041(2) 0.065(3) 0.012(2) 0.017(2) -0.002(2)
O2 0.062(3) 0.071(3) 0.048(3) -0.006(2) 0.019(2) 0.018(2)
O3 0.043(2) 0.044(2) 0.056(2) 0.005(2) 0.016(2) 0.0133(19)
O4 0.043(3) 0.094(5) 0.116(5) 0.018(4) 0.019(3) 0.016(3)
O5 0.047(3) 0.148(6) 0.073(4) 0.016(4) -0.013(3) -0.012(4)
O6 0.091(4) 0.035(2) 0.055(3) 0.006(2) -0.003(3) 0.011(2)
O7 0.033(2) 0.118(4) 0.065(3) 0.037(3) 0.011(2) -0.009(3)
O8 0.048(2) 0.066(3) 0.049(2) 0.018(2) 0.009(2) -0.009(2)
O9 0.072(4) 0.085(4) 0.049(3) -0.009(3) 0.010(3) 0.009(3)
O10 0.074(3) 0.107(5) 0.055(3) -0.008(3) 0.032(3) 0.004(3)
N1 0.024(2) 0.038(3) 0.039(2) 0.0041(19) 0.0082(19) 0.0001(19)
N2 0.035(3) 0.074(4) 0.070(4) 0.024(3) 0.010(3) -0.003(3)
N3 0.034(2) 0.036(3) 0.034(2) 0.007(2) 0.006(2) 0.001(2)
N4 0.057(3) 0.045(3) 0.046(3) -0.002(2) 0.021(3) -0.009(3)
C1 0.030(3) 0.042(3) 0.058(4) 0.011(3) 0.013(3) 0.002(2)
C2 0.036(3) 0.060(4) 0.071(5) 0.008(4) 0.002(3) 0.001(3)
C3 0.051(4) 0.071(5) 0.070(5) -0.012(4) -0.007(4) 0.001(4)
C4 0.055(5) 0.097(6) 0.063(5) -0.023(5) -0.002(4) 0.010(4)
C5 0.039(3) 0.080(5) 0.051(4) -0.019(4) 0.008(3) 0.006(3)
C6 0.032(3) 0.035(3) 0.046(3) 0.001(3) 0.003(2) 0.001(2)
C7 0.027(3) 0.038(3) 0.038(3) 0.002(2) 0.007(2) 0.003(2)
C8 0.026(3) 0.033(3) 0.031(3) 0.000(2) 0.007(2) 0.001(2)
C9 0.037(3) 0.033(3) 0.040(3) 0.004(2) 0.012(2) 0.003(2)
C10 0.031(3) 0.034(3) 0.051(3) -0.001(3) 0.009(3) 0.001(2)
C11 0.033(3) 0.038(3) 0.039(3) 0.002(2) 0.012(3) 0.004(2)
C12 0.061(4) 0.048(4) 0.112(6) 0.002(4) 0.048(4) 0.018(4)
C13 0.041(3) 0.044(3) 0.037(3) 0.001(3) 0.018(2) -0.001(3)
C14 0.028(3) 0.035(3) 0.046(3) 0.000(3) 0.011(2) -0.006(2)
C15 0.044(3) 0.058(4) 0.047(3) -0.007(3) 0.022(3) -0.008(3)
C16 0.047(4) 0.057(4) 0.044(3) 0.000(3) 0.005(3) -0.012(3)
C17 0.029(3) 0.049(3) 0.045(3) 0.011(3) 0.006(3) -0.008(3)
C18 0.042(3) 0.044(4) 0.060(4) 0.004(3) 0.022(3) -0.002(3)
C19 0.038(3) 0.051(3) 0.040(3) -0.004(3) 0.014(3) -0.007(3)
C20 0.027(3) 0.046(3) 0.045(3) 0.006(3) 0.005(2) 0.004(2)
C21 0.045(3) 0.056(4) 0.039(3) 0.007(3) 0.007(3) 0.002(3)
C22 0.069(5) 0.074(5) 0.044(4) 0.000(4) 0.013(3) 0.004(4)
C23 0.054(4) 0.104(7) 0.060(5) 0.044(5) 0.009(4) 0.010(4)
C24 0.063(4) 0.060(4) 0.063(4) 0.022(4) 0.016(4) 0.005(4)
C25 0.049(4) 0.049(4) 0.056(4) 0.013(3) 0.012(3) 0.007(3)
C26 0.049(4) 0.052(4) 0.052(4) -0.010(3) 0.011(3) 0.002(3)
C27 0.063(5) 0.062(4) 0.059(4) -0.014(4) 0.010(4) 0.000(4)
C28 0.055(5) 0.074(5) 0.079(6) -0.014(5) -0.011(4) -0.010(4)
C29 0.041(4) 0.125(8) 0.077(5) -0.011(5) 0.012(4) -0.021(4)
C30 0.046(4) 0.101(6) 0.059(4) -0.006(4) 0.010(3) -0.013(4)
C31 0.037(3) 0.044(3) 0.055(4) -0.005(3) 0.011(3) -0.004(3)
C32 0.036(3) 0.049(4) 0.042(3) 0.000(3) 0.009(3) 0.000(3)
C33 0.033(3) 0.041(3) 0.040(3) 0.008(2) 0.010(2) -0.001(2)
C34 0.043(3) 0.028(3) 0.039(3) 0.005(2) 0.015(3) 0.003(2)
C35 0.040(3) 0.037(3) 0.059(3) 0.002(3) 0.014(3) -0.005(3)
C36 0.042(3) 0.046(4) 0.040(3) 0.007(3) 0.005(3) -0.004(3)
C37 0.089(6) 0.110(7) 0.058(4) 0.043(5) 0.023(4) -0.010(5)
C38 0.048(4) 0.033(3) 0.050(3) 0.003(3) 0.012(3) -0.002(3)
C39 0.042(3) 0.031(3) 0.044(3) -0.001(2) 0.007(3) -0.005(2)
C40 0.040(3) 0.062(4) 0.057(4) -0.003(3) 0.005(3) 0.006(3)
C41 0.052(4) 0.059(4) 0.064(4) -0.011(3) 0.027(3) 0.002(3)
C42 0.049(3) 0.042(3) 0.038(3) -0.004(3) 0.014(3) -0.003(3)
C43 0.040(3) 0.045(4) 0.048(3) 0.000(3) 0.010(3) -0.001(3)
C44 0.049(4) 0.044(3) 0.046(3) -0.001(3) 0.014(3) 0.001(3)
C45 0.035(3) 0.036(3) 0.031(3) 0.001(2) 0.006(2) 0.004(2)
C46 0.040(3) 0.044(4) 0.059(4) 0.012(3) 0.018(3) 0.004(3)
C47 0.065(4) 0.041(4) 0.071(5) 0.011(3) 0.019(4) 0.013(3)
C48 0.044(4) 0.065(4) 0.058(4) -0.007(3) 0.019(3) 0.011(3)
C49 0.045(3) 0.061(4) 0.049(3) 0.002(3) 0.020(3) -0.003(3)
C50 0.043(3) 0.051(4) 0.036(3) 0.007(3) 0.010(3) 0.001(3)

loop_
_atom_type_symbol
_atom_type_description
_atom_type_scat_dispersion_real
_atom_type_scat_dispersion_imag
_atom_type_scat_source
C C 0.0033 0.0016 'International Tables Vol C Tables 4.2.6.8 and 6.1.1.4'
H H 0.0000 0.0000 'International Tables Vol C Tables 4.2.6.8 and 6.1.1.4'
N N 0.0061 0.0033 'International Tables Vol C Tables 4.2.6.8 and 6.1.1.4'
O O 0.0106 0.0060 'International Tables Vol C Tables 4.2.6.8 and 6.1.1.4'
Br Br -0.2901 2.4595 'International Tables Vol C Tables 4.2.6.8 and 6.1.1.4'

loop_
_geom_angle_atom_site_label_1
_geom_angle_atom_site_label_2
_geom_angle_atom_site_label_3
_geom_angle
_geom_angle_site_symmetry_1
_geom_angle_site_symmetry_3
_geom_angle_publ_flag
C11 O3 C12 115.8(5) . . ?
C36 O8 C37 114.5(5) . . ?
C13 N1 C8 118.7(4) . . ?
C13 N1 C9 126.9(5) . . ?
C8 N1 C9 113.4(4) . . ?
O4 N2 O5 124.4(7) . . ?
O4 N2 C17 118.9(7) . . ?
O5 N2 C17 116.7(7) . . ?
C38 N3 C33 116.8(5) . . ?
C38 N3 C34 126.8(4) . . ?
C33 N3 C34 111.7(4) . . ?
O9 N4 O10 122.5(5) . . ?
O9 N4 C42 119.0(5) . . ?
O10 N4 C42 118.4(5) . . ?
C6 C1 C2 123.0(6) . . ?
C6 C1 Br1 119.8(4) . . ?
C2 C1 Br1 117.2(5) . . ?
C3 C2 C1 119.6(7) . . ?
C2 C3 C4 120.7(7) . . ?
C5 C4 C3 119.2(7) . . ?
C4 C5 C6 121.5(6) . . ?
C1 C6 C5 115.9(5) . . ?
C1 C6 C7 123.7(5) . . ?
C5 C6 C7 120.3(5) . . ?
C10 C7 C6 114.0(5) . . ?
C10 C7 C8 103.1(4) . . ?
C6 C7 C8 114.9(4) . . ?
N1 C8 C11 111.5(4) . . ?
N1 C8 C7 102.0(4) . . ?
C11 C8 C7 113.9(4) . . ?
N1 C9 C20 114.6(5) . . ?
N1 C9 C10 99.6(4) . . ?
C20 C9 C10 113.6(5) . . ?
C7 C10 C9 102.8(4) . . ?
O2 C11 O3 124.0(5) . . ?
O2 C11 C8 126.2(5) . . ?
O3 C11 C8 109.8(5) . . ?
O1 C13 N1 120.3(5) . . ?
O1 C13 C14 121.7(5) . . ?
N1 C13 C14 117.9(5) . . ?
C19 C14 C15 120.8(5) . . ?
C19 C14 C13 120.1(5) . . ?
C15 C14 C13 119.0(5) . . ?
C14 C15 C16 119.7(6) . . ?
C17 C16 C15 118.8(6) . . ?
C18 C17 C16 122.6(5) . . ?
C18 C17 N2 118.1(6) . . ?
C16 C17 N2 119.3(6) . . ?
C17 C18 C19 118.3(6) . . ?
C14 C19 C18 119.8(5) . . ?
C21 C20 C25 119.2(6) . . ?
C21 C20 C9 123.6(5) . . ?
C25 C20 C9 117.1(6) . . ?
C20 C21 C22 120.8(7) . . ?
C23 C22 C21 119.0(8) . . ?
C24 C23 C22 120.5(7) . . ?
C23 C24 C25 120.4(7) . . ?
C24 C25 C20 120.0(7) . . ?
C27 C26 C31 122.7(7) . . ?
C27 C26 Br2 117.2(5) . . ?
C31 C26 Br2 120.0(5) . . ?
C26 C27 C28 119.5(7) . . ?
C29 C28 C27 120.8(7) . . ?
C28 C29 C30 119.4(8) . . ?
C29 C30 C31 121.4(7) . . ?
C26 C31 C30 116.2(6) . . ?
C26 C31 C32 123.8(5) . . ?
C30 C31 C32 120.0(6) . . ?
C33 C32 C31 113.1(5) . . ?
C33 C32 C35 102.1(5) . . ?
C31 C32 C35 114.9(5) . . ?
N3 C33 C36 111.3(5) . . ?
N3 C33 C32 104.2(4) . . ?
C36 C33 C32 113.3(5) . . ?
N3 C34 C35 102.1(4) . . ?
N3 C34 C45 114.0(5) . . ?
C35 C34 C45 113.5(5) . . ?
C34 C35 C32 104.1(5) . . ?
O7 C36 O8 124.8(6) . . ?
O7 C36 C33 125.7(5) . . ?
O8 C36 C33 109.5(5) . . ?
O6 C38 N3 119.0(5) . . ?
O6 C38 C39 119.9(5) . . ?
N3 C38 C39 121.1(5) . . ?
C40 C39 C44 119.6(6) . . ?
C40 C39 C38 116.8(5) . . ?
C44 C39 C38 123.1(6) . . ?
C39 C40 C41 120.3(6) . . ?
C40 C41 C42 119.5(6) . . ?
C43 C42 C41 121.4(5) . . ?
C43 C42 N4 119.4(5) . . ?
C41 C42 N4 119.2(5) . . ?
C42 C43 C44 119.2(6) . . ?
C43 C44 C39 120.1(6) . . ?
C50 C45 C46 118.8(5) . . ?
C50 C45 C34 124.5(5) . . ?
C46 C45 C34 116.7(5) . . ?
C47 C46 C45 120.6(6) . . ?
C48 C47 C46 120.2(6) . . ?
C47 C48 C49 119.8(6) . . ?
C48 C49 C50 120.0(6) . . ?
C45 C50 C49 120.6(6) . . ?

loop_
_geom_bond_atom_site_label_1
_geom_bond_atom_site_label_2
_geom_bond_distance
_geom_bond_site_symmetry_2
_geom_bond_publ_flag
Br1 C1 1.914(7) . ?
Br2 C26 1.917(7) . ?
O1 C13 1.232(8) . ?
O2 C11 1.179(7) . ?
O3 C11 1.325(7) . ?
O3 C12 1.473(8) . ?
O4 N2 1.190(9) . ?
O5 N2 1.221(9) . ?
O6 C38 1.226(7) . ?
O7 C36 1.178(7) . ?
O8 C36 1.326(7) . ?
O8 C37 1.463(8) . ?
O9 N4 1.226(7) . ?
O10 N4 1.229(7) . ?
N1 C13 1.362(7) . ?
N1 C8 1.481(6) . ?
N1 C9 1.484(7) . ?
N2 C17 1.474(8) . ?
N3 C38 1.357(8) . ?
N3 C33 1.473(7) . ?
N3 C34 1.488(7) . ?
N4 C42 1.462(8) . ?
C1 C6 1.383(8) . ?
C1 C2 1.388(9) . ?
C2 C3 1.338(11) . ?
C3 C4 1.397(12) . ?
C4 C5 1.383(9) . ?
C5 C6 1.409(9) . ?
C6 C7 1.527(7) . ?
C7 C10 1.523(8) . ?
C7 C8 1.532(8) . ?
C8 C11 1.494(8) . ?
C9 C20 1.521(8) . ?
C9 C10 1.546(8) . ?
C13 C14 1.476(8) . ?
C14 C19 1.374(8) . ?
C14 C15 1.387(8) . ?
C15 C16 1.401(9) . ?
C16 C17 1.376(9) . ?
C17 C18 1.368(9) . ?
C18 C19 1.420(8) . ?
C20 C21 1.368(9) . ?
C20 C25 1.398(9) . ?
C21 C22 1.395(9) . ?
C22 C23 1.389(13) . ?
C23 C24 1.360(12) . ?
C24 C25 1.381(10) . ?
C26 C27 1.368(9) . ?
C26 C31 1.374(9) . ?
C27 C28 1.379(12) . ?
C28 C29 1.350(13) . ?
C29 C30 1.393(11) . ?
C30 C31 1.412(9) . ?
C31 C32 1.545(8) . ?
C32 C33 1.538(9) . ?
C32 C35 1.549(9) . ?
C33 C36 1.512(8) . ?
C34 C35 1.504(8) . ?
C34 C45 1.523(8) . ?
C38 C39 1.485(9) . ?
C39 C40 1.377(9) . ?
C39 C44 1.399(9) . ?
C40 C41 1.371(10) . ?
C41 C42 1.390(9) . ?
C42 C43 1.359(8) . ?
C43 C44 1.384(9) . ?
C45 C50 1.359(8) . ?
C45 C46 1.389(8) . ?
C46 C47 1.384(9) . ?
C47 C48 1.363(10) . ?
C48 C49 1.371(10) . ?
C49 C50 1.400(9) . ?
